data_7206011
loop_
_publ_author_name
'Geer, Michael F.'
'Smith, Mark D.'
'Shimizu, Linda S.'

_publ_section_title
;
 A bis-urea naphthalene macrocycle displaying two crystal structures
 with parallel ureas
;
_journal_issue 11
_journal_name_full CrystEngComm
_journal_page_first 3665
_journal_paper_doi 10.1039/c1ce05207a
_journal_volume 13
_journal_year 2011
_chemical_formula_moiety 'C26 H24 N4 O2, 2(C H4 O)'
_chemical_formula_sum 'C28 H32 N4 O4'
_chemical_formula_weight 488.58
_chemical_name_systematic
;
?
;
_space_group_IT_number 2
_symmetry_cell_setting triclinic
_symmetry_space_group_name_Hall '-P 1'
_symmetry_space_group_name_H-M 'P -1'
_atom_sites_solution_hydrogens geom
_atom_sites_solution_primary direct
_atom_sites_solution_secondary difmap
_audit_creation_method SHELXL-97
_cell_angle_alpha 93.9040(10)
_cell_angle_beta 90.3930(10)
_cell_angle_gamma 104.4030(10)
_cell_formula_units_Z 2
_cell_length_a 6.9772(4)
_cell_length_b 10.5977(6)
_cell_length_c 17.1780(9)
_cell_measurement_reflns_used 3418
_cell_measurement_temperature 100(2)
_cell_measurement_theta_max 24.222
_cell_measurement_theta_min 2.242
_cell_volume 1227.03(12)
_computing_cell_refinement 'SAINT-Plus Version 6.45 (Bruker, 2001)'
_computing_data_collection 'SMART Version 5.625 (Bruker, 2001)'
_computing_data_reduction 'SAINT-Plus Version 6.45 (Bruker, 2001)'
_computing_molecular_graphics various
_computing_publication_material 'SHELXTL Version 6.14 (Bruker, 2000)'
_computing_structure_refinement 'SHELXL-97 (Sheldrick, 1997)'
_computing_structure_solution 'SHELXS-97 (Sheldrick, 1990)'
_diffrn_ambient_temperature 100(2)
_diffrn_measured_fraction_theta_full 0.999
_diffrn_measured_fraction_theta_max 0.999
_diffrn_measurement_device_type 'Bruker SMART APEX CCD diffractometer'
_diffrn_measurement_method 'omega scans'
_diffrn_radiation_monochromator graphite
_diffrn_radiation_source 'fine-focus sealed tube'
_diffrn_radiation_type MoK\a
_diffrn_radiation_wavelength 0.71073
_diffrn_reflns_av_R_equivalents 0.0532
_diffrn_reflns_av_sigmaI/netI 0.0554
_diffrn_reflns_limit_h_max 8
_diffrn_reflns_limit_h_min -8
_diffrn_reflns_limit_k_max 12
_diffrn_reflns_limit_k_min -12
_diffrn_reflns_limit_l_max 19
_diffrn_reflns_limit_l_min -19
_diffrn_reflns_number 12870
_diffrn_reflns_theta_full 24.26
_diffrn_reflns_theta_max 24.26
_diffrn_reflns_theta_min 1.99
_exptl_absorpt_coefficient_mu 0.090
_exptl_absorpt_correction_type none
_exptl_crystal_colour colorless
_exptl_crystal_density_diffrn 1.322
_exptl_crystal_density_method 'not measured'
_exptl_crystal_description plate
_exptl_crystal_F_000 520
_exptl_crystal_size_max 0.22
_exptl_crystal_size_mid 0.12
_exptl_crystal_size_min 0.06
_refine_diff_density_max 0.179
_refine_diff_density_min -0.196
_refine_diff_density_rms 0.037
_refine_ls_extinction_method none
_refine_ls_goodness_of_fit_ref 0.911
_refine_ls_hydrogen_treatment mixed
_refine_ls_matrix_type full
_refine_ls_number_parameters 343
_refine_ls_number_reflns 3966
_refine_ls_number_restraints 10
_refine_ls_restrained_S_all 0.913
_refine_ls_R_factor_all 0.0626
_refine_ls_R_factor_gt 0.0397
_refine_ls_shift/su_max 0.000
_refine_ls_shift/su_mean 0.000
_refine_ls_structure_factor_coef Fsqd
_refine_ls_weighting_details 'calc w=1/[\s^2^(Fo^2^)+(0.0504P)^2^+0.0000P] where P=(Fo^2^+2Fc^2^)/3'
_refine_ls_weighting_scheme calc
_refine_ls_wR_factor_gt 0.0926
_refine_ls_wR_factor_ref 0.1005
_reflns_number_gt 2696
_reflns_number_total 3966
_reflns_threshold_expression >2sigma(I)
_cod_data_source_file c1ce05207a.txt
_cod_data_source_block mg2048m
_cod_depositor_comments
;
The following automatic conversions were performed:
'_symmetry_cell_setting' value 'Triclinic' changed to 'triclinic'
according to '/home/saulius/struct/CIF-dictionaries/cif_core.dic'
dictionary named 'cif_core.dic' version 2.4.1 from 2010-06-29.

Automatic conversion script
Id: cif_fix_enum 1555 2011-01-17 13:19:09Z saulius 
;
_cod_database_code 7206011

loop_
_symmetry_equiv_pos_as_xyz
'x, y, z'
'-x, -y, -z'

loop_
_atom_site_label
_atom_site_type_symbol
_atom_site_fract_x
_atom_site_fract_y
_atom_site_fract_z
_atom_site_U_iso_or_equiv
_atom_site_adp_type
_atom_site_occupancy
_atom_site_symmetry_multiplicity
_atom_site_calc_flag
_atom_site_refinement_flags
_atom_site_disorder_assembly
_atom_site_disorder_group
C1 C 0.9341(3) 0.57295(17) 0.22644(11) 0.0275(5) Uani 1 1 d . . .
C2 C 0.9252(3) 0.59442(17) 0.08481(10) 0.0268(5) Uani 1 1 d . . .
H2A H 0.8762 0.4982 0.0830 0.032 Uiso 1 1 calc R . .
H2B H 1.0410 0.6146 0.0507 0.032 Uiso 1 1 calc R . .
C3 C 0.7648(3) 0.64990(16) 0.05171(10) 0.0240(4) Uani 1 1 d . . .
C4 C 0.7031(3) 0.61353(17) -0.02703(10) 0.0268(5) Uani 1 1 d . . .
H4A H 0.7668 0.5585 -0.0576 0.032 Uiso 1 1 calc R . .
C5 C 0.5547(3) 0.65558(17) -0.05989(10) 0.0276(5) Uani 1 1 d . . .
H5 H 0.5138 0.6277 -0.1125 0.033 Uiso 1 1 calc R . .
C6 C 0.4602(3) 0.74035(17) -0.01672(10) 0.0251(4) Uani 1 1 d . . .
C7 C 0.3079(3) 0.78846(18) -0.04897(11) 0.0297(5) Uani 1 1 d . . .
H7 H 0.2611 0.7601 -0.1009 0.036 Uiso 1 1 calc R . .
C8 C 0.2277(3) 0.87448(18) -0.00685(11) 0.0303(5) Uani 1 1 d . . .
H8 H 0.1258 0.9057 -0.0299 0.036 Uiso 1 1 calc R . .
C9 C 0.2922(3) 0.91883(16) 0.07072(10) 0.0265(5) Uani 1 1 d . . .
C10 C 0.4361(3) 0.87060(16) 0.10398(10) 0.0246(4) Uani 1 1 d . . .
H10 H 0.4777 0.8979 0.1566 0.030 Uiso 1 1 calc R . .
C11 C 0.5240(3) 0.78115(16) 0.06182(10) 0.0239(4) Uani 1 1 d . . .
C12 C 0.6764(3) 0.73287(16) 0.09439(10) 0.0246(4) Uani 1 1 d . . .
H12 H 0.7183 0.7586 0.1471 0.029 Uiso 1 1 calc R . .
C13 C 0.1984(3) 1.01770(17) 0.11258(11) 0.0298(5) Uani 1 1 d D . .
H13B H 0.2132 1.0931 0.0802 0.036 Uiso 1 1 calc R . .
H13A H 0.0549 0.9776 0.1164 0.036 Uiso 1 1 calc R . .
C14 C 0.2057(3) 1.00141(17) 0.25255(11) 0.0271(5) Uani 1 1 d D . .
C15 C 0.1982(3) 0.99961(19) 0.39406(11) 0.0391(5) Uani 1 1 d D . .
H15A H 0.0572 0.9538 0.3844 0.047 Uiso 1 1 calc R . .
H15B H 0.2032 1.0709 0.4350 0.047 Uiso 1 1 calc R . .
C16 C 0.3030(3) 0.90469(18) 0.42540(11) 0.0357(5) Uani 1 1 d . . .
C17 C 0.2512(3) 0.8605(2) 0.50041(11) 0.0423(6) Uani 1 1 d . . .
H17 H 0.1492 0.8884 0.5276 0.051 Uiso 1 1 calc R . .
C18 C 0.3447(3) 0.7792(2) 0.53416(12) 0.0420(6) Uani 1 1 d . . .
H18 H 0.3076 0.7514 0.5845 0.050 Uiso 1 1 calc R . .
C19 C 0.4964(3) 0.73557(19) 0.49519(11) 0.0368(6) Uani 1 1 d . . .
C20 C 0.6057(3) 0.6568(2) 0.52997(12) 0.0421(6) Uani 1 1 d . . .
H20 H 0.5778 0.6325 0.5817 0.051 Uiso 1 1 calc R . .
C21 C 0.7495(3) 0.61571(19) 0.49038(11) 0.0406(6) Uani 1 1 d . . .
H21 H 0.8229 0.5650 0.5155 0.049 Uiso 1 1 calc R . .
C22 C 0.7922(3) 0.64692(18) 0.41245(11) 0.0340(5) Uani 1 1 d . . .
C23 C 0.6928(3) 0.72658(17) 0.37885(11) 0.0335(5) Uani 1 1 d . . .
H23 H 0.7240 0.7506 0.3273 0.040 Uiso 1 1 calc R . .
C24 C 0.5452(3) 0.77403(18) 0.41856(11) 0.0329(5) Uani 1 1 d . . .
C25 C 0.4446(3) 0.85963(18) 0.38591(11) 0.0348(5) Uani 1 1 d . . .
H25 H 0.4768 0.8865 0.3349 0.042 Uiso 1 1 calc R . .
C26 C 0.9441(3) 0.58928(18) 0.37053(11) 0.0376(6) Uani 1 1 d . . .
H26B H 1.0649 0.6067 0.4042 0.045 Uiso 1 1 calc R . .
H26A H 0.8914 0.4934 0.3634 0.045 Uiso 1 1 calc R . .
N1 N 0.9988(3) 0.63832(16) 0.29545(9) 0.0339(4) Uani 1 1 d . . .
H1 H 1.050(3) 0.7212(18) 0.2930(10) 0.034(6) Uiso 1 1 d . . .
N2 N 0.9899(2) 0.64160(15) 0.16358(8) 0.0250(4) Uani 1 1 d . . .
H2 H 1.042(3) 0.7251(18) 0.1706(10) 0.032(6) Uiso 1 1 d . . .
N3 N 0.2772(2) 1.06588(16) 0.19002(9) 0.0309(4) Uani 1 1 d . . .
H3 H 0.343(3) 1.1425(19) 0.1949(8) 0.054(7) Uiso 1 1 d D . .
N4 N 0.2751(3) 1.05737(16) 0.32323(9) 0.0369(5) Uani 1 1 d . . .
H4 H 0.358(3) 1.1288(19) 0.3284(8) 0.073(9) Uiso 1 1 d D . .
O1 O 0.83628(19) 0.45657(11) 0.22023(7) 0.0332(4) Uani 1 1 d . . .
O2 O 0.08123(18) 0.89459(11) 0.24562(7) 0.0297(3) Uani 1 1 d . . .
C1S C 0.3374(7) 0.4353(5) 0.2676(3) 0.0392(13) Uiso 0.542(6) 1 d PD A 1
H1S1 H 0.3700 0.4935 0.3152 0.059 Uiso 0.542(6) 1 calc PR A 1
H1S2 H 0.1961 0.3911 0.2663 0.059 Uiso 0.542(6) 1 calc PR A 1
H1S3 H 0.3682 0.4865 0.2218 0.059 Uiso 0.542(6) 1 calc PR A 1
O1S O 0.4522(6) 0.3393(2) 0.26670(13) 0.0293(9) Uiso 0.542(6) 1 d PD A 1
H1S H 0.5641 0.3825 0.2521 0.044 Uiso 0.542(6) 1 d PR A 1
C2S C 0.3659(8) 0.4804(5) 0.2555(3) 0.0376(15) Uiso 0.458(6) 1 d PD A 2
H2S1 H 0.3324 0.5228 0.3042 0.056 Uiso 0.458(6) 1 calc PR A 2
H2S2 H 0.2764 0.4899 0.2133 0.056 Uiso 0.458(6) 1 calc PR A 2
H2S3 H 0.5028 0.5214 0.2425 0.056 Uiso 0.458(6) 1 calc PR A 2
O2S O 0.3460(8) 0.3462(3) 0.26491(17) 0.0388(12) Uiso 0.458(6) 1 d PD A 2
H2S H 0.2313 0.3089 0.2799 0.058 Uiso 0.458(6) 1 d PR A 2
C3S C 0.8320(9) 0.1516(6) 0.2698(4) 0.0286(18) Uiso 0.485(3) 1 d PD B 3
H3S1 H 0.9243 0.1820 0.2283 0.043 Uiso 0.485(3) 1 calc PR B 3
H3S2 H 0.7795 0.0567 0.2619 0.043 Uiso 0.485(3) 1 calc PR B 3
H3S3 H 0.9015 0.1733 0.3206 0.043 Uiso 0.485(3) 1 calc PR B 3
O3S O 0.6700(4) 0.2149(2) 0.26768(14) 0.0315(9) Uiso 0.485(3) 1 d PD B 3
H3S H 0.7062 0.2944 0.2571 0.047 Uiso 0.485(3) 1 d PR B 3
C4S C 0.8214(10) 0.1397(6) 0.2541(4) 0.041(2) Uiso 0.515(3) 1 d PD B 4
H4S1 H 0.8268 0.0684 0.2868 0.061 Uiso 0.515(3) 1 calc PR B 4
H4S2 H 0.8776 0.1245 0.2032 0.061 Uiso 0.515(3) 1 calc PR B 4
H4S3 H 0.6835 0.1432 0.2468 0.061 Uiso 0.515(3) 1 calc PR B 4
O4S O 0.9345(4) 0.2625(3) 0.29173(15) 0.0423(9) Uiso 0.515(3) 1 d PD B 4
H4S H 0.9047 0.3203 0.2655 0.063 Uiso 0.515(3) 1 d PR B 4

loop_
_atom_site_aniso_label
_atom_site_aniso_U_11
_atom_site_aniso_U_22
_atom_site_aniso_U_33
_atom_site_aniso_U_23
_atom_site_aniso_U_13
_atom_site_aniso_U_12
C1 0.0258(11) 0.0224(10) 0.0337(11) 0.0031(9) -0.0028(9) 0.0050(9)
C2 0.0285(11) 0.0237(10) 0.0272(10) 0.0006(8) 0.0009(9) 0.0047(9)
C3 0.0253(11) 0.0187(9) 0.0259(10) 0.0025(8) 0.0015(8) 0.0014(8)
C4 0.0316(11) 0.0223(10) 0.0256(10) 0.0016(8) 0.0058(9) 0.0048(9)
C5 0.0322(11) 0.0255(10) 0.0215(10) 0.0023(8) -0.0002(9) 0.0003(9)
C6 0.0257(11) 0.0224(10) 0.0242(10) 0.0063(8) 0.0014(9) -0.0006(8)
C7 0.0323(12) 0.0293(11) 0.0249(10) 0.0066(9) -0.0048(9) 0.0015(9)
C8 0.0268(11) 0.0300(11) 0.0343(11) 0.0111(9) -0.0031(9) 0.0054(9)
C9 0.0233(11) 0.0219(10) 0.0322(11) 0.0084(8) 0.0012(9) 0.0003(8)
C10 0.0255(11) 0.0229(10) 0.0228(10) 0.0021(8) 0.0000(8) 0.0011(8)
C11 0.0224(10) 0.0209(10) 0.0260(10) 0.0045(8) 0.0019(8) 0.0000(8)
C12 0.0259(11) 0.0233(10) 0.0218(10) 0.0018(8) -0.0008(8) 0.0009(8)
C13 0.0270(11) 0.0249(10) 0.0381(12) 0.0066(9) 0.0007(9) 0.0063(9)
C14 0.0218(11) 0.0215(10) 0.0390(12) 0.0008(9) 0.0017(9) 0.0078(9)
C15 0.0399(13) 0.0345(12) 0.0343(12) -0.0067(10) 0.0024(10) -0.0044(10)
C16 0.0368(13) 0.0315(11) 0.0278(11) -0.0048(9) 0.0001(10) -0.0103(10)
C17 0.0433(14) 0.0427(13) 0.0287(12) -0.0069(10) 0.0041(10) -0.0095(11)
C18 0.0458(14) 0.0424(13) 0.0239(11) -0.0015(10) 0.0025(10) -0.0141(11)
C19 0.0435(14) 0.0325(11) 0.0217(11) -0.0003(9) -0.0037(10) -0.0135(10)
C20 0.0553(15) 0.0371(13) 0.0220(11) 0.0034(10) -0.0025(11) -0.0111(11)
C21 0.0547(15) 0.0304(12) 0.0277(12) 0.0057(9) -0.0133(11) -0.0068(11)
C22 0.0430(13) 0.0245(10) 0.0259(11) 0.0018(9) -0.0081(10) -0.0077(10)
C23 0.0403(13) 0.0292(11) 0.0222(10) 0.0045(9) -0.0031(10) -0.0085(10)
C24 0.0367(12) 0.0291(11) 0.0224(10) -0.0021(9) -0.0030(9) -0.0100(9)
C25 0.0363(13) 0.0341(12) 0.0249(11) 0.0011(9) -0.0024(10) -0.0078(10)
C26 0.0537(14) 0.0264(11) 0.0285(11) 0.0062(9) -0.0088(10) 0.0011(10)
N1 0.0497(11) 0.0191(9) 0.0268(9) 0.0038(7) -0.0046(8) -0.0036(8)
N2 0.0289(9) 0.0168(8) 0.0273(9) 0.0030(7) -0.0026(7) 0.0016(7)
N3 0.0284(10) 0.0220(9) 0.0391(10) 0.0017(8) 0.0027(8) 0.0003(8)
N4 0.0355(11) 0.0289(10) 0.0377(10) -0.0033(8) -0.0002(8) -0.0067(8)
O1 0.0402(8) 0.0194(7) 0.0344(8) 0.0026(6) -0.0028(6) -0.0029(6)
O2 0.0320(8) 0.0173(7) 0.0369(8) -0.0001(6) -0.0012(6) 0.0014(6)

loop_
_atom_type_symbol
_atom_type_description
_atom_type_scat_dispersion_real
_atom_type_scat_dispersion_imag
_atom_type_scat_source
C C 0.0033 0.0016 'International Tables Vol C Tables 4.2.6.8 and 6.1.1.4'
H H 0.0000 0.0000 'International Tables Vol C Tables 4.2.6.8 and 6.1.1.4'
N N 0.0061 0.0033 'International Tables Vol C Tables 4.2.6.8 and 6.1.1.4'
O O 0.0106 0.0060 'International Tables Vol C Tables 4.2.6.8 and 6.1.1.4'

loop_
_geom_angle_atom_site_label_1
_geom_angle_atom_site_label_2
_geom_angle_atom_site_label_3
_geom_angle
_geom_angle_site_symmetry_1
_geom_angle_site_symmetry_3
_geom_angle_publ_flag
O1 C1 N1 123.24(17) . . ?
O1 C1 N2 122.09(17) . . ?
N1 C1 N2 114.62(16) . . ?
N2 C2 C3 115.31(15) . . ?
N2 C2 H2A 108.4 . . ?
C3 C2 H2A 108.4 . . ?
N2 C2 H2B 108.4 . . ?
C3 C2 H2B 108.4 . . ?
H2A C2 H2B 107.5 . . ?
C12 C3 C4 118.75(17) . . ?
C12 C3 C2 123.16(16) . . ?
C4 C3 C2 118.09(17) . . ?
C5 C4 C3 121.38(18) . . ?
C5 C4 H4A 119.3 . . ?
C3 C4 H4A 119.3 . . ?
C4 C5 C6 120.79(17) . . ?
C4 C5 H5 119.6 . . ?
C6 C5 H5 119.6 . . ?
C7 C6 C5 122.69(16) . . ?
C7 C6 C11 118.58(18) . . ?
C5 C6 C11 118.71(17) . . ?
C8 C7 C6 120.89(17) . . ?
C8 C7 H7 119.6 . . ?
C6 C7 H7 119.6 . . ?
C7 C8 C9 121.46(18) . . ?
C7 C8 H8 119.3 . . ?
C9 C8 H8 119.3 . . ?
C10 C9 C8 118.65(18) . . ?
C10 C9 C13 123.48(16) . . ?
C8 C9 C13 117.87(16) . . ?
C9 C10 C11 121.53(16) . . ?
C9 C10 H10 119.2 . . ?
C11 C10 H10 119.2 . . ?
C10 C11 C12 122.41(16) . . ?
C10 C11 C6 118.86(17) . . ?
C12 C11 C6 118.71(17) . . ?
C3 C12 C11 121.61(16) . . ?
C3 C12 H12 119.2 . . ?
C11 C12 H12 119.2 . . ?
N3 C13 C9 115.89(15) . . ?
N3 C13 H13B 108.3 . . ?
C9 C13 H13B 108.3 . . ?
N3 C13 H13A 108.3 . . ?
C9 C13 H13A 108.3 . . ?
H13B C13 H13A 107.4 . . ?
O2 C14 N3 121.58(17) . . ?
O2 C14 N4 121.22(18) . . ?
N3 C14 N4 117.20(16) . . ?
N4 C15 C16 116.06(19) . . ?
N4 C15 H15A 108.3 . . ?
C16 C15 H15A 108.3 . . ?
N4 C15 H15B 108.3 . . ?
C16 C15 H15B 108.3 . . ?
H15A C15 H15B 107.4 . . ?
C25 C16 C17 118.5(2) . . ?
C25 C16 C15 123.74(18) . . ?
C17 C16 C15 117.7(2) . . ?
C18 C17 C16 121.3(2) . . ?
C18 C17 H17 119.3 . . ?
C16 C17 H17 119.3 . . ?
C17 C18 C19 120.7(2) . . ?
C17 C18 H18 119.6 . . ?
C19 C18 H18 119.6 . . ?
C18 C19 C20 122.6(2) . . ?
C18 C19 C24 119.0(2) . . ?
C20 C19 C24 118.4(2) . . ?
C21 C20 C19 121.0(2) . . ?
C21 C20 H20 119.5 . . ?
C19 C20 H20 119.5 . . ?
C20 C21 C22 121.3(2) . . ?
C20 C21 H21 119.3 . . ?
C22 C21 H21 119.3 . . ?
C23 C22 C21 118.4(2) . . ?
C23 C22 C26 123.53(18) . . ?
C21 C22 C26 118.06(19) . . ?
C22 C23 C24 122.03(19) . . ?
C22 C23 H23 119.0 . . ?
C24 C23 H23 119.0 . . ?
C23 C24 C25 123.03(18) . . ?
C23 C24 C19 118.7(2) . . ?
C25 C24 C19 118.3(2) . . ?
C16 C25 C24 122.09(19) . . ?
C16 C25 H25 119.0 . . ?
C24 C25 H25 119.0 . . ?
N1 C26 C22 114.95(17) . . ?
N1 C26 H26B 108.5 . . ?
C22 C26 H26B 108.5 . . ?
N1 C26 H26A 108.5 . . ?
C22 C26 H26A 108.5 . . ?
H26B C26 H26A 107.5 . . ?
C1 N1 C26 124.54(16) . . ?
C1 N1 H1 114.7(12) . . ?
C26 N1 H1 118.7(12) . . ?
C1 N2 C2 123.88(15) . . ?
C1 N2 H2 118.9(12) . . ?
C2 N2 H2 115.3(12) . . ?
C14 N3 C13 120.54(16) . . ?
C14 N3 H3 121.1(10) . . ?
C13 N3 H3 116.2(10) . . ?
C14 N4 C15 121.24(16) . . ?
C14 N4 H4 121.8(10) . . ?
C15 N4 H4 116.8(10) . . ?
C1S O1S H1S 101.9 . . ?
O2S C2S H2S1 109.5 . . ?
O2S C2S H2S2 109.5 . . ?
H2S1 C2S H2S2 109.5 . . ?
O2S C2S H2S3 109.5 . . ?
H2S1 C2S H2S3 109.5 . . ?
H2S2 C2S H2S3 109.5 . . ?
C2S O2S H2S 111.9 . . ?
C3S O3S H3S 113.4 . . ?
C4S O4S H4S 104.3 . . ?

loop_
_geom_bond_atom_site_label_1
_geom_bond_atom_site_label_2
_geom_bond_distance
_geom_bond_site_symmetry_2
_geom_bond_publ_flag
C1 O1 1.249(2) . ?
C1 N1 1.347(2) . ?
C1 N2 1.349(2) . ?
C2 N2 1.439(2) . ?
C2 C3 1.512(2) . ?
C2 H2A 0.9900 . ?
C2 H2B 0.9900 . ?
C3 C12 1.371(2) . ?
C3 C4 1.415(2) . ?
C4 C5 1.358(3) . ?
C4 H4A 0.9500 . ?
C5 C6 1.415(3) . ?
C5 H5 0.9500 . ?
C6 C7 1.413(3) . ?
C6 C11 1.422(2) . ?
C7 C8 1.356(3) . ?
C7 H7 0.9500 . ?
C8 C9 1.414(2) . ?
C8 H8 0.9500 . ?
C9 C10 1.372(2) . ?
C9 C13 1.513(3) . ?
C10 C11 1.414(2) . ?
C10 H10 0.9500 . ?
C11 C12 1.417(2) . ?
C12 H12 0.9500 . ?
C13 N3 1.446(2) . ?
C13 H13B 0.9900 . ?
C13 H13A 0.9900 . ?
C14 O2 1.241(2) . ?
C14 N3 1.344(2) . ?
C14 N4 1.346(2) . ?
C15 N4 1.446(2) . ?
C15 C16 1.507(3) . ?
C15 H15A 0.9900 . ?
C15 H15B 0.9900 . ?
C16 C25 1.366(3) . ?
C16 C17 1.419(3) . ?
C17 C18 1.359(3) . ?
C17 H17 0.9500 . ?
C18 C19 1.412(3) . ?
C18 H18 0.9500 . ?
C19 C20 1.418(3) . ?
C19 C24 1.423(3) . ?
C20 C21 1.359(3) . ?
C20 H20 0.9500 . ?
C21 C22 1.417(3) . ?
C21 H21 0.9500 . ?
C22 C23 1.371(3) . ?
C22 C26 1.512(3) . ?
C23 C24 1.414(3) . ?
C23 H23 0.9500 . ?
C24 C25 1.418(3) . ?
C25 H25 0.9500 . ?
C26 N1 1.442(2) . ?
C26 H26B 0.9900 . ?
C26 H26A 0.9900 . ?
N1 H1 0.866(18) . ?
N2 H2 0.869(18) . ?
N3 H3 0.825(18) . ?
N4 H4 0.828(19) . ?
C1S O1S 1.442(5) . ?
C1S H1S1 0.9800 . ?
C1S H1S2 0.9800 . ?
C1S H1S3 0.9800 . ?
O1S H1S 0.8500 . ?
C2S O2S 1.415(6) . ?
C2S H2S1 0.9800 . ?
C2S H2S2 0.9800 . ?
C2S H2S3 0.9800 . ?
O2S H2S 0.8500 . ?
C3S O3S 1.452(6) . ?
C3S H3S1 0.9800 . ?
C3S H3S2 0.9800 . ?
C3S H3S3 0.9800 . ?
O3S H3S 0.8500 . ?
C4S O4S 1.450(6) . ?
C4S H4S1 0.9800 . ?
C4S H4S2 0.9800 . ?
C4S H4S3 0.9800 . ?
O4S H4S 0.8500 . ?

loop_
_geom_hbond_atom_site_label_D
_geom_hbond_atom_site_label_H
_geom_hbond_atom_site_label_A
_geom_hbond_distance_DH
_geom_hbond_distance_HA
_geom_hbond_distance_DA
_geom_hbond_angle_DHA
_geom_hbond_site_symmetry_A
N1 H1 O2 0.866(18) 2.023(19) 2.826(2) 153.7(17) 1_655
N2 H2 O2 0.869(18) 2.097(18) 2.8642(19) 146.9(16) 1_655
N3 H3 O1S 0.825(18) 2.302(18) 3.053(3) 151.6(14) 1_565
N3 H3 O2S 0.825(18) 2.393(19) 3.077(4) 140.9(18) 1_565
O1S H1S O1 0.85 1.96 2.806(4) 170.8 .
O3S H3S O1 0.85 1.89 2.718(3) 165.7 .
O4S H4S O1 0.85 1.85 2.692(3) 172.9 .

loop_
_geom_torsion_atom_site_label_1
_geom_torsion_atom_site_label_2
_geom_torsion_atom_site_label_3
_geom_torsion_atom_site_label_4
_geom_torsion
_geom_torsion_site_symmetry_1
_geom_torsion_site_symmetry_2
_geom_torsion_site_symmetry_3
_geom_torsion_site_symmetry_4
_geom_torsion_publ_flag
N2 C2 C3 C12 -4.1(2) . . . . ?
N2 C2 C3 C4 176.25(16) . . . . ?
C12 C3 C4 C5 -2.2(3) . . . . ?
C2 C3 C4 C5 177.50(16) . . . . ?
C3 C4 C5 C6 1.7(3) . . . . ?
C4 C5 C6 C7 178.76(16) . . . . ?
C4 C5 C6 C11 0.2(3) . . . . ?
C5 C6 C7 C8 -176.79(17) . . . . ?
C11 C6 C7 C8 1.8(3) . . . . ?
C6 C7 C8 C9 -0.3(3) . . . . ?
C7 C8 C9 C10 -1.5(3) . . . . ?
C7 C8 C9 C13 178.33(16) . . . . ?
C8 C9 C10 C11 1.8(3) . . . . ?
C13 C9 C10 C11 -178.08(16) . . . . ?
C9 C10 C11 C12 178.29(16) . . . . ?
C9 C10 C11 C6 -0.3(3) . . . . ?
C7 C6 C11 C10 -1.5(2) . . . . ?
C5 C6 C11 C10 177.12(15) . . . . ?
C7 C6 C11 C12 179.87(15) . . . . ?
C5 C6 C11 C12 -1.5(2) . . . . ?
C4 C3 C12 C11 0.8(3) . . . . ?
C2 C3 C12 C11 -178.86(15) . . . . ?
C10 C11 C12 C3 -177.58(16) . . . . ?
C6 C11 C12 C3 1.0(2) . . . . ?
C10 C9 C13 N3 3.4(3) . . . . ?
C8 C9 C13 N3 -176.51(16) . . . . ?
N4 C15 C16 C25 -8.7(3) . . . . ?
N4 C15 C16 C17 171.00(16) . . . . ?
C25 C16 C17 C18 2.5(3) . . . . ?
C15 C16 C17 C18 -177.22(17) . . . . ?
C16 C17 C18 C19 -0.3(3) . . . . ?
C17 C18 C19 C20 176.27(17) . . . . ?
C17 C18 C19 C24 -2.4(3) . . . . ?
C18 C19 C20 C21 179.41(17) . . . . ?
C24 C19 C20 C21 -1.9(3) . . . . ?
C19 C20 C21 C22 -1.7(3) . . . . ?
C20 C21 C22 C23 3.8(3) . . . . ?
C20 C21 C22 C26 -175.63(17) . . . . ?
C21 C22 C23 C24 -2.3(3) . . . . ?
C26 C22 C23 C24 177.09(16) . . . . ?
C22 C23 C24 C25 178.05(16) . . . . ?
C22 C23 C24 C19 -1.2(3) . . . . ?
C18 C19 C24 C23 -177.96(16) . . . . ?
C20 C19 C24 C23 3.3(3) . . . . ?
C18 C19 C24 C25 2.7(2) . . . . ?
C20 C19 C24 C25 -175.98(16) . . . . ?
C17 C16 C25 C24 -2.1(3) . . . . ?
C15 C16 C25 C24 177.62(16) . . . . ?
C23 C24 C25 C16 -179.77(17) . . . . ?
C19 C24 C25 C16 -0.5(3) . . . . ?
C23 C22 C26 N1 8.3(3) . . . . ?
C21 C22 C26 N1 -172.32(15) . . . . ?
O1 C1 N1 C26 -8.1(3) . . . . ?
N2 C1 N1 C26 174.43(18) . . . . ?
C22 C26 N1 C1 -103.2(2) . . . . ?
O1 C1 N2 C2 7.3(3) . . . . ?
N1 C1 N2 C2 -175.14(17) . . . . ?
C3 C2 N2 C1 102.5(2) . . . . ?
O2 C14 N3 C13 5.3(3) . . . . ?
N4 C14 N3 C13 -174.90(17) . . . . ?
C9 C13 N3 C14 -86.9(2) . . . . ?
O2 C14 N4 C15 -4.1(3) . . . . ?
N3 C14 N4 C15 176.09(18) . . . . ?
C16 C15 N4 C14 90.6(2) . . . . ?
